data_1556287
loop_
_publ_author_name
'Wheaton, Craig A.'
'Hayes, Paul G.'

_publ_section_title
;
 Exploring the versatility of a bis(phosphinimine) pincer ligand: effect
 of sterics on structure and lactide polymerization activity of cationic
 zinc complexes
;
_journal_issue 1
_journal_name_full 'Catal. Sci. Technol.'
_journal_page_first 125
_journal_paper_doi 10.1039/C1CY00306B
_journal_volume 2
_journal_year 2012
_chemical_formula_sum 'C50 H40 N2 O P2'
_chemical_formula_weight 746.78
_space_group_IT_number 14
_space_group_name_Hall '-P 2ybc'
_space_group_name_H-M_alt 'P 1 21/c 1'
_symmetry_cell_setting monoclinic
_symmetry_space_group_name_H-M 'P 1 21/c 1'
_atom_sites_solution_hydrogens geom
_atom_sites_solution_primary direct
_atom_sites_solution_secondary difmap
_audit_creation_method SHELXL-97
_cell_angle_alpha 90.00
_cell_angle_beta 109.6460(10)
_cell_angle_gamma 90.00
_cell_formula_units_Z 4
_cell_length_a 18.0198(9)
_cell_length_b 14.0045(7)
_cell_length_c 16.7584(9)
_cell_measurement_reflns_used 9867
_cell_measurement_temperature 173(2)
_cell_measurement_theta_max 54.844
_cell_measurement_theta_min 4.907
_cell_volume 3982.9(4)
_computing_structure_refinement 'SHELXL-97 (Sheldrick, 1997)'
_computing_structure_solution 'SHELXS-97 (Sheldrick, 1990)'
_diffrn_ambient_temperature 173(2)
_diffrn_measured_fraction_theta_full 0.998
_diffrn_measured_fraction_theta_max 0.998
_diffrn_radiation_monochromator graphite
_diffrn_radiation_source 'fine-focus sealed tube'
_diffrn_radiation_type MoK\a
_diffrn_radiation_wavelength 0.71073
_diffrn_reflns_av_R_equivalents 0.0267
_diffrn_reflns_av_sigmaI/netI 0.0189
_diffrn_reflns_limit_h_max 21
_diffrn_reflns_limit_h_min -21
_diffrn_reflns_limit_k_max 16
_diffrn_reflns_limit_k_min -16
_diffrn_reflns_limit_l_max 19
_diffrn_reflns_limit_l_min -19
_diffrn_reflns_number 37535
_diffrn_reflns_theta_full 25.02
_diffrn_reflns_theta_max 25.02
_diffrn_reflns_theta_min 2.58
_exptl_absorpt_coefficient_mu 0.150
_exptl_absorpt_correction_T_max 0.7456
_exptl_absorpt_correction_T_min 0.6705
_exptl_absorpt_correction_type multi-scan
_exptl_crystal_colour Colourless
_exptl_crystal_density_diffrn 1.245
_exptl_crystal_density_method 'not measured'
_exptl_crystal_description Block
_exptl_crystal_F_000 1568
_exptl_crystal_size_max 0.46
_exptl_crystal_size_mid 0.25
_exptl_crystal_size_min 0.21
_platon_squeeze_details
;
;
_refine_diff_density_max 0.533
_refine_diff_density_min -0.585
_refine_diff_density_rms 0.038
_refine_ls_extinction_method none
_refine_ls_goodness_of_fit_ref 1.081
_refine_ls_hydrogen_treatment constr
_refine_ls_matrix_type full
_refine_ls_number_parameters 498
_refine_ls_number_reflns 7010
_refine_ls_number_restraints 0
_refine_ls_restrained_S_all 1.081
_refine_ls_R_factor_all 0.0465
_refine_ls_R_factor_gt 0.0394
_refine_ls_shift/su_max 0.001
_refine_ls_shift/su_mean 0.000
_refine_ls_structure_factor_coef Fsqd
_refine_ls_weighting_details 'calc w=1/[\s^2^(Fo^2^)+(0.0517P)^2^+1.5405P] where P=(Fo^2^+2Fc^2^)/3'
_refine_ls_weighting_scheme calc
_refine_ls_wR_factor_gt 0.1041
_refine_ls_wR_factor_ref 0.1079
_reflns_number_gt 5933
_reflns_number_total 7010
_reflns_threshold_expression >2sigma(I)
_cod_data_source_file c1cy00306b.txt
_cod_data_source_block L2
_cod_depositor_comments
;
The following automatic conversions were performed:

data item '_symmetry_cell_setting' value 'Monoclinic' was changed to
'monoclinic' in accordance with the
/home/saulius/struct/COD-crude-data/automatic-downloads/DataCite-retrospective/RSC/depositions/lib/dictionaries/cif_core.dic
dictionary named 'cif_core.dic' version 2.4.2 last updated on
2011-04-26.

Automatic conversion script
Id: cif_fix_values 6909 2019-04-08 15:41:33Z antanas 
;
_cod_original_sg_symbol_H-M P2(1)/c
_cod_database_code 1556287

loop_
_symmetry_equiv_pos_as_xyz
'x, y, z'
'-x, y+1/2, -z+1/2'
'-x, -y, -z'
'x, -y-1/2, z-1/2'

loop_
_atom_site_label
_atom_site_type_symbol
_atom_site_fract_x
_atom_site_fract_y
_atom_site_fract_z
_atom_site_U_iso_or_equiv
_atom_site_adp_type
_atom_site_occupancy
_atom_site_symmetry_multiplicity
_atom_site_calc_flag
_atom_site_refinement_flags
P1 P 0.12823(2) 0.56689(3) 0.41148(3) 0.02685(12) Uani 1 1 d .
O1 O 0.27128(6) 0.40202(8) 0.47529(7) 0.0300(3) Uani 1 1 d .
N1 N 0.05853(8) 0.63017(10) 0.41677(9) 0.0327(3) Uani 1 1 d .
C1 C 0.24992(10) 0.45604(12) 0.53360(10) 0.0281(4) Uani 1 1 d .
P2 P 0.35112(3) 0.22718(4) 0.38816(3) 0.03598(13) Uani 1 1 d .
C2 C 0.18864(9) 0.52175(11) 0.51493(10) 0.0274(3) Uani 1 1 d .
N2 N 0.42031(9) 0.16444(12) 0.37878(9) 0.0426(4) Uani 1 1 d .
C3 C 0.17504(11) 0.56100(12) 0.58537(11) 0.0338(4) Uani 1 1 d .
H3 H 0.1325 0.6044 0.5763 0.041 Uiso 1 1 calc R
C4 C 0.22108(12) 0.53937(13) 0.66830(11) 0.0382(4) Uani 1 1 d .
H4 H 0.2084 0.5664 0.7141 0.046 Uiso 1 1 calc R
C5 C 0.28457(11) 0.47936(13) 0.68451(11) 0.0372(4) Uani 1 1 d .
H5 H 0.3178 0.4671 0.7410 0.045 Uiso 1 1 calc R
C6 C 0.29898(10) 0.43679(12) 0.61605(10) 0.0323(4) Uani 1 1 d .
C7 C 0.35666(11) 0.37002(14) 0.60877(11) 0.0382(4) Uani 1 1 d .
C8 C 0.42148(12) 0.32636(17) 0.66785(12) 0.0513(5) Uani 1 1 d .
H8 H 0.4355 0.3403 0.7266 0.062 Uiso 1 1 calc R
C9 C 0.46456(13) 0.26261(19) 0.63892(13) 0.0602(6) Uani 1 1 d .
H9 H 0.5099 0.2335 0.6779 0.072 Uiso 1 1 calc R
C10 C 0.44266(12) 0.24036(17) 0.55361(12) 0.0521(6) Uani 1 1 d .
H10 H 0.4730 0.1949 0.5359 0.063 Uiso 1 1 calc R
C11 C 0.37728(11) 0.28228(14) 0.49213(11) 0.0393(4) Uani 1 1 d .
C12 C 0.33670(10) 0.34899(13) 0.52298(10) 0.0339(4) Uani 1 1 d .
C13 C 0.08295(9) 0.46813(12) 0.34434(10) 0.0297(4) Uani 1 1 d .
C14 C 0.11046(11) 0.43215(13) 0.28282(12) 0.0392(4) Uani 1 1 d .
H14 H 0.1568 0.4578 0.2762 0.047 Uiso 1 1 calc R
C15 C 0.07036(12) 0.35855(15) 0.23075(12) 0.0452(5) Uani 1 1 d .
H15 H 0.0883 0.3356 0.1870 0.054 Uiso 1 1 calc R
C16 C 0.00513(12) 0.31863(14) 0.24185(12) 0.0448(5) Uani 1 1 d .
H16 H -0.0218 0.2677 0.2064 0.054 Uiso 1 1 calc R
C17 C -0.02125(13) 0.35258(16) 0.30451(14) 0.0561(6) Uani 1 1 d .
H17 H -0.0656 0.3238 0.3134 0.067 Uiso 1 1 calc R
C18 C 0.01633(12) 0.42817(15) 0.35453(13) 0.0482(5) Uani 1 1 d .
H18 H -0.0035 0.4530 0.3962 0.058 Uiso 1 1 calc R
C19 C 0.19695(10) 0.62312(12) 0.36799(10) 0.0293(4) Uani 1 1 d .
C20 C 0.27409(10) 0.64408(13) 0.41795(11) 0.0368(4) Uani 1 1 d .
H20 H 0.2945 0.6198 0.4741 0.044 Uiso 1 1 calc R
C21 C 0.32128(12) 0.70004(15) 0.38646(13) 0.0454(5) Uani 1 1 d .
H21 H 0.3737 0.7145 0.4212 0.054 Uiso 1 1 calc R
C22 C 0.29236(12) 0.73486(14) 0.30480(13) 0.0446(5) Uani 1 1 d .
H22 H 0.3245 0.7740 0.2836 0.054 Uiso 1 1 calc R
C23 C 0.21671(12) 0.71271(13) 0.25414(12) 0.0417(4) Uani 1 1 d .
H23 H 0.1973 0.7351 0.1973 0.050 Uiso 1 1 calc R
C24 C 0.16887(11) 0.65808(13) 0.28553(11) 0.0361(4) Uani 1 1 d .
H24 H 0.1164 0.6443 0.2505 0.043 Uiso 1 1 calc R
C25 C 0.05784(10) 0.71581(12) 0.45841(10) 0.0318(4) Uani 1 1 d .
C26 C 0.12175(12) 0.77769(13) 0.48877(12) 0.0440(5) Uani 1 1 d .
H26 H 0.1702 0.7620 0.4811 0.053 Uiso 1 1 calc R
C27 C 0.11583(15) 0.86140(15) 0.52974(14) 0.0565(6) Uani 1 1 d .
H27 H 0.1602 0.9024 0.5502 0.068 Uiso 1 1 calc R
C28 C 0.04600(16) 0.88596(15) 0.54123(13) 0.0593(6) Uani 1 1 d .
H28 H 0.0420 0.9432 0.5699 0.071 Uiso 1 1 calc R
C29 C -0.01774(14) 0.82598(15) 0.51043(13) 0.0520(5) Uani 1 1 d .
H29 H -0.0661 0.8432 0.5176 0.062 Uiso 1 1 calc R
C30 C -0.01372(11) 0.74138(13) 0.46929(11) 0.0380(4) Uani 1 1 d .
C31 C -0.08326(12) 0.67652(16) 0.43628(16) 0.0555(6) Uani 1 1 d .
H31A H -0.1258 0.6990 0.4557 0.083 Uiso 1 1 calc R
H31B H -0.0681 0.6116 0.4573 0.083 Uiso 1 1 calc R
H31C H -0.1015 0.6764 0.3742 0.083 Uiso 1 1 calc R
C32 C 0.27186(12) 0.14591(14) 0.38181(11) 0.0403(4) Uani 1 1 d .
C33 C 0.19433(13) 0.17633(16) 0.35730(14) 0.0521(5) Uani 1 1 d .
H33 H 0.1821 0.2416 0.3437 0.063 Uiso 1 1 calc R
C34 C 0.13459(15) 0.11240(18) 0.35245(16) 0.0638(6) Uani 1 1 d .
H34 H 0.0814 0.1334 0.3349 0.077 Uiso 1 1 calc R
C35 C 0.15277(17) 0.01749(19) 0.37331(15) 0.0660(7) Uani 1 1 d .
H35 H 0.1120 -0.0270 0.3697 0.079 Uiso 1 1 calc R
C36 C 0.22990(17) -0.01215(17) 0.39927(15) 0.0649(7) Uani 1 1 d .
H36 H 0.2422 -0.0770 0.4147 0.078 Uiso 1 1 calc R
C37 C 0.28946(14) 0.05076(15) 0.40324(13) 0.0515(5) Uani 1 1 d .
H37 H 0.3425 0.0293 0.4206 0.062 Uiso 1 1 calc R
C38 C 0.31219(10) 0.31689(13) 0.30743(10) 0.0330(4) Uani 1 1 d .
C39 C 0.27233(11) 0.28471(14) 0.22567(12) 0.0415(4) Uani 1 1 d .
H39 H 0.2595 0.2189 0.2160 0.050 Uiso 1 1 calc R
C40 C 0.25131(12) 0.34767(16) 0.15857(13) 0.0511(5) Uani 1 1 d .
H40 H 0.2242 0.3253 0.1028 0.061 Uiso 1 1 calc R
C41 C 0.26958(12) 0.44252(16) 0.17239(14) 0.0522(5) Uani 1 1 d .
H41 H 0.2549 0.4858 0.1260 0.063 Uiso 1 1 calc R
C42 C 0.30901(12) 0.47578(15) 0.25283(14) 0.0482(5) Uani 1 1 d .
H42 H 0.3216 0.5417 0.2618 0.058 Uiso 1 1 calc R
C43 C 0.33037(11) 0.41291(13) 0.32083(12) 0.0398(4) Uani 1 1 d .
H43 H 0.3574 0.4357 0.3764 0.048 Uiso 1 1 calc R
C44 C 0.49490(11) 0.19841(16) 0.38174(11) 0.0433(5) Uani 1 1 d .
C45 C 0.51480(12) 0.29330(17) 0.37882(13) 0.0507(5) Uani 1 1 d .
H45 H 0.4770 0.3410 0.3779 0.061 Uiso 1 1 calc R
C46 C 0.58831(13) 0.3214(2) 0.37714(14) 0.0635(7) Uani 1 1 d .
H46 H 0.5997 0.3872 0.3738 0.076 Uiso 1 1 calc R
C47 C 0.64397(14) 0.2544(3) 0.38024(15) 0.0743(8) Uani 1 1 d .
H47 H 0.6945 0.2728 0.3795 0.089 Uiso 1 1 calc R
C48 C 0.62587(13) 0.1595(2) 0.38452(15) 0.0702(8) Uani 1 1 d .
H48 H 0.6651 0.1130 0.3875 0.084 Uiso 1 1 calc R
C49 C 0.55240(13) 0.12878(19) 0.38459(13) 0.0571(6) Uani 1 1 d .
C50 C 0.53242(17) 0.0255(2) 0.38541(19) 0.0810(8) Uani 1 1 d .
H50A H 0.5787 -0.0132 0.3889 0.122 Uiso 1 1 calc R
H50B H 0.4892 0.0097 0.3333 0.122 Uiso 1 1 calc R
H50C H 0.5162 0.0122 0.4345 0.122 Uiso 1 1 calc R

loop_
_atom_site_aniso_label
_atom_site_aniso_U_11
_atom_site_aniso_U_22
_atom_site_aniso_U_33
_atom_site_aniso_U_23
_atom_site_aniso_U_13
_atom_site_aniso_U_12
P1 0.0271(2) 0.0272(2) 0.0255(2) -0.00259(17) 0.00795(17) -0.00083(17)
O1 0.0297(6) 0.0376(6) 0.0221(6) 0.0004(5) 0.0079(5) 0.0051(5)
N1 0.0304(8) 0.0313(8) 0.0358(8) -0.0043(6) 0.0103(6) 0.0003(6)
C1 0.0320(9) 0.0306(9) 0.0237(8) -0.0012(6) 0.0118(7) -0.0045(7)
P2 0.0391(3) 0.0412(3) 0.0302(2) 0.00703(19) 0.0150(2) 0.0136(2)
C2 0.0304(8) 0.0273(8) 0.0255(8) -0.0009(7) 0.0105(7) -0.0049(7)
N2 0.0479(10) 0.0484(10) 0.0347(8) 0.0079(7) 0.0183(7) 0.0176(8)
C3 0.0433(10) 0.0292(9) 0.0320(9) -0.0023(7) 0.0167(8) -0.0005(8)
C4 0.0583(12) 0.0330(10) 0.0275(9) -0.0036(7) 0.0199(8) -0.0013(9)
C5 0.0494(11) 0.0393(10) 0.0221(8) -0.0006(7) 0.0111(8) -0.0062(8)
C6 0.0347(9) 0.0354(9) 0.0264(9) 0.0010(7) 0.0100(7) -0.0023(7)
C7 0.0373(10) 0.0512(11) 0.0257(9) 0.0048(8) 0.0102(7) 0.0050(8)
C8 0.0448(11) 0.0799(16) 0.0253(9) 0.0077(10) 0.0067(8) 0.0146(11)
C9 0.0470(12) 0.0961(18) 0.0340(11) 0.0170(11) 0.0087(9) 0.0316(12)
C10 0.0463(12) 0.0757(15) 0.0354(10) 0.0132(10) 0.0150(9) 0.0281(11)
C11 0.0383(10) 0.0524(12) 0.0281(9) 0.0071(8) 0.0126(8) 0.0128(9)
C12 0.0302(9) 0.0442(10) 0.0260(8) 0.0072(7) 0.0077(7) 0.0076(8)
C13 0.0293(9) 0.0300(9) 0.0264(8) -0.0023(7) 0.0048(7) 0.0002(7)
C14 0.0357(10) 0.0432(11) 0.0397(10) -0.0102(8) 0.0141(8) -0.0023(8)
C15 0.0469(11) 0.0492(12) 0.0388(10) -0.0158(9) 0.0134(9) -0.0015(9)
C16 0.0457(11) 0.0419(11) 0.0395(10) -0.0136(9) 0.0045(9) -0.0066(9)
C17 0.0564(13) 0.0561(13) 0.0623(14) -0.0233(11) 0.0287(11) -0.0259(11)
C18 0.0552(12) 0.0493(12) 0.0492(12) -0.0202(9) 0.0296(10) -0.0190(10)
C19 0.0312(9) 0.0269(8) 0.0300(9) 0.0000(7) 0.0108(7) -0.0001(7)
C20 0.0379(10) 0.0410(10) 0.0297(9) 0.0021(8) 0.0091(8) -0.0064(8)
C21 0.0398(11) 0.0510(12) 0.0442(11) 0.0002(9) 0.0125(9) -0.0116(9)
C22 0.0515(12) 0.0400(11) 0.0484(12) 0.0071(9) 0.0250(10) -0.0052(9)
C23 0.0496(11) 0.0406(10) 0.0370(10) 0.0123(8) 0.0174(9) 0.0067(9)
C24 0.0351(9) 0.0387(10) 0.0325(9) 0.0039(8) 0.0088(8) 0.0042(8)
C25 0.0395(10) 0.0280(9) 0.0261(8) 0.0026(7) 0.0086(7) 0.0040(7)
C26 0.0432(11) 0.0363(10) 0.0471(11) -0.0047(9) 0.0082(9) -0.0015(8)
C27 0.0688(15) 0.0346(11) 0.0508(13) -0.0068(9) 0.0000(11) -0.0052(10)
C28 0.0928(18) 0.0348(11) 0.0416(12) -0.0052(9) 0.0114(12) 0.0182(12)
C29 0.0682(15) 0.0443(12) 0.0478(12) 0.0028(10) 0.0250(11) 0.0193(11)
C30 0.0459(11) 0.0348(10) 0.0360(10) 0.0067(8) 0.0176(8) 0.0072(8)
C31 0.0458(12) 0.0499(12) 0.0823(16) 0.0039(11) 0.0366(12) 0.0045(10)
C32 0.0510(11) 0.0418(11) 0.0333(9) 0.0058(8) 0.0213(9) 0.0082(9)
C33 0.0547(13) 0.0487(12) 0.0606(13) 0.0104(10) 0.0294(11) 0.0026(10)
C34 0.0604(14) 0.0688(16) 0.0694(16) 0.0091(13) 0.0311(13) -0.0024(12)
C35 0.0841(18) 0.0642(16) 0.0587(14) -0.0018(12) 0.0357(13) -0.0241(14)
C36 0.094(2) 0.0466(13) 0.0622(15) 0.0058(11) 0.0378(14) 0.0018(13)
C37 0.0675(14) 0.0442(12) 0.0488(12) 0.0097(9) 0.0275(11) 0.0083(10)
C38 0.0306(9) 0.0401(10) 0.0309(9) 0.0065(7) 0.0137(7) 0.0099(7)
C39 0.0433(11) 0.0429(11) 0.0369(10) 0.0050(8) 0.0116(8) 0.0027(9)
C40 0.0480(12) 0.0638(14) 0.0338(10) 0.0105(10) 0.0035(9) -0.0002(10)
C41 0.0470(12) 0.0583(14) 0.0502(12) 0.0248(10) 0.0150(10) 0.0091(10)
C42 0.0508(12) 0.0413(11) 0.0586(13) 0.0105(10) 0.0265(10) 0.0058(9)
C43 0.0405(10) 0.0438(11) 0.0392(10) 0.0020(8) 0.0189(8) 0.0047(8)
C44 0.0339(10) 0.0737(15) 0.0219(9) 0.0006(9) 0.0088(7) 0.0183(10)
C45 0.0386(11) 0.0678(15) 0.0433(11) -0.0023(10) 0.0105(9) 0.0032(10)
C46 0.0428(12) 0.101(2) 0.0448(12) -0.0140(12) 0.0124(10) -0.0119(13)
C47 0.0401(13) 0.134(3) 0.0502(14) -0.0334(16) 0.0168(11) -0.0072(15)
C48 0.0374(12) 0.120(2) 0.0521(14) -0.0233(15) 0.0136(10) 0.0248(14)
C49 0.0523(13) 0.0802(17) 0.0375(11) -0.0054(11) 0.0134(10) 0.0255(12)
C50 0.0779(18) 0.087(2) 0.0833(19) 0.0039(16) 0.0336(15) 0.0397(16)

loop_
_atom_type_symbol
_atom_type_description
_atom_type_scat_dispersion_real
_atom_type_scat_dispersion_imag
_atom_type_scat_source
C C 0.0033 0.0016 'International Tables Vol C Tables 4.2.6.8 and 6.1.1.4'
H H 0.0000 0.0000 'International Tables Vol C Tables 4.2.6.8 and 6.1.1.4'
N N 0.0061 0.0033 'International Tables Vol C Tables 4.2.6.8 and 6.1.1.4'
O O 0.0106 0.0060 'International Tables Vol C Tables 4.2.6.8 and 6.1.1.4'
P P 0.1023 0.0942 'International Tables Vol C Tables 4.2.6.8 and 6.1.1.4'

loop_
_geom_angle_atom_site_label_1
_geom_angle_atom_site_label_2
_geom_angle_atom_site_label_3
_geom_angle
N1 P1 C13 105.52(8)
N1 P1 C19 116.52(8)
C13 P1 C19 108.07(8)
N1 P1 C2 112.14(8)
C13 P1 C2 109.21(7)
C19 P1 C2 105.23(7)
C1 O1 C12 105.53(12)
C25 N1 P1 131.34(12)
O1 C1 C2 126.13(14)
O1 C1 C6 111.02(14)
C2 C1 C6 122.85(15)
N2 P2 C32 106.26(9)
N2 P2 C38 115.73(8)
C32 P2 C38 107.14(8)
N2 P2 C11 111.94(8)
C32 P2 C11 105.66(9)
C38 P2 C11 109.45(9)
C1 C2 C3 114.97(15)
C1 C2 P1 128.25(12)
C3 C2 P1 116.69(13)
C44 N2 P2 125.80(15)
C4 C3 C2 122.92(17)
C4 C3 H3 118.5
C2 C3 H3 118.5
C5 C4 C3 120.59(16)
C5 C4 H4 119.7
C3 C4 H4 119.7
C4 C5 C6 118.26(16)
C4 C5 H5 120.9
C6 C5 H5 120.9
C5 C6 C1 120.14(16)
C5 C6 C7 133.69(16)
C1 C6 C7 106.15(14)
C12 C7 C8 120.35(17)
C12 C7 C6 106.45(15)
C8 C7 C6 133.19(17)
C9 C8 C7 118.20(18)
C9 C8 H8 120.9
C7 C8 H8 120.9
C8 C9 C10 120.79(18)
C8 C9 H9 119.6
C10 C9 H9 119.6
C9 C10 C11 122.70(19)
C9 C10 H10 118.7
C11 C10 H10 118.7
C12 C11 C10 115.11(17)
C12 C11 P2 130.04(14)
C10 C11 P2 114.11(14)
C11 C12 C7 122.79(16)
C11 C12 O1 126.44(15)
C7 C12 O1 110.76(15)
C14 C13 C18 119.20(16)
C14 C13 P1 123.18(13)
C18 C13 P1 117.61(13)
C13 C14 C15 119.95(17)
C13 C14 H14 120.0
C15 C14 H14 120.0
C16 C15 C14 120.50(18)
C16 C15 H15 119.7
C14 C15 H15 119.7
C15 C16 C17 119.70(18)
C15 C16 H16 120.1
C17 C16 H16 120.1
C16 C17 C18 120.31(19)
C16 C17 H17 119.8
C18 C17 H17 119.8
C17 C18 C13 120.25(18)
C17 C18 H18 119.9
C13 C18 H18 119.9
C24 C19 C20 118.66(16)
C24 C19 P1 118.84(13)
C20 C19 P1 121.90(13)
C21 C20 C19 120.48(17)
C21 C20 H20 119.8
C19 C20 H20 119.8
C22 C21 C20 120.17(18)
C22 C21 H21 119.9
C20 C21 H21 119.9
C23 C22 C21 119.83(18)
C23 C22 H22 120.1
C21 C22 H22 120.1
C22 C23 C24 120.32(17)
C22 C23 H23 119.8
C24 C23 H23 119.8
C23 C24 C19 120.52(17)
C23 C24 H24 119.7
C19 C24 H24 119.7
N1 C25 C26 125.04(16)
N1 C25 C30 116.60(16)
C26 C25 C30 118.36(16)
C27 C26 C25 121.1(2)
C27 C26 H26 119.4
C25 C26 H26 119.4
C28 C27 C26 120.5(2)
C28 C27 H27 119.7
C26 C27 H27 119.7
C29 C28 C27 118.76(19)
C29 C28 H28 120.6
C27 C28 H28 120.6
C28 C29 C30 122.2(2)
C28 C29 H29 118.9
C30 C29 H29 118.9
C29 C30 C25 119.05(19)
C29 C30 C31 121.76(18)
C25 C30 C31 119.19(16)
C30 C31 H31A 109.5
C30 C31 H31B 109.5
H31A C31 H31B 109.5
C30 C31 H31C 109.5
H31A C31 H31C 109.5
H31B C31 H31C 109.5
C33 C32 C37 119.5(2)
C33 C32 P2 121.62(15)
C37 C32 P2 118.91(16)
C34 C33 C32 120.5(2)
C34 C33 H33 119.8
C32 C33 H33 119.8
C33 C34 C35 119.6(2)
C33 C34 H34 120.2
C35 C34 H34 120.2
C36 C35 C34 119.9(2)
C36 C35 H35 120.1
C34 C35 H35 120.1
C37 C36 C35 120.8(2)
C37 C36 H36 119.6
C35 C36 H36 119.6
C36 C37 C32 119.8(2)
C36 C37 H37 120.1
C32 C37 H37 120.1
C43 C38 C39 119.35(17)
C43 C38 P2 122.88(14)
C39 C38 P2 117.02(14)
C40 C39 C38 120.38(19)
C40 C39 H39 119.8
C38 C39 H39 119.8
C41 C40 C39 119.9(2)
C41 C40 H40 120.1
C39 C40 H40 120.1
C40 C41 C42 120.63(19)
C40 C41 H41 119.7
C42 C41 H41 119.7
C41 C42 C43 119.9(2)
C41 C42 H42 120.0
C43 C42 H42 120.0
C38 C43 C42 119.85(19)
C38 C43 H43 120.1
C42 C43 H43 120.1
C45 C44 N2 125.35(17)
C45 C44 C49 118.0(2)
N2 C44 C49 116.6(2)
C44 C45 C46 122.2(2)
C44 C45 H45 118.9
C46 C45 H45 118.9
C47 C46 C45 119.9(3)
C47 C46 H46 120.1
C45 C46 H46 120.1
C46 C47 C48 118.9(2)
C46 C47 H47 120.6
C48 C47 H47 120.6
C47 C48 C49 122.7(2)
C47 C48 H48 118.6
C49 C48 H48 118.6
C48 C49 C44 118.3(2)
C48 C49 C50 122.2(2)
C44 C49 C50 119.6(2)
C49 C50 H50A 109.5
C49 C50 H50B 109.5
H50A C50 H50B 109.5
C49 C50 H50C 109.5
H50A C50 H50C 109.5
H50B C50 H50C 109.5

loop_
_geom_bond_atom_site_label_1
_geom_bond_atom_site_label_2
_geom_bond_distance
P1 N1 1.5638(14)
P1 C13 1.7965(16)
P1 C19 1.8143(17)
P1 C2 1.8223(16)
O1 C1 1.3886(19)
O1 C12 1.3951(19)
N1 C25 1.390(2)
C1 C2 1.390(2)
C1 C6 1.394(2)
P2 N2 1.5758(15)
P2 C32 1.801(2)
P2 C38 1.8063(17)
P2 C11 1.8169(19)
C2 C3 1.397(2)
N2 C44 1.411(3)
C3 C4 1.391(3)
C3 H3 0.9500
C4 C5 1.371(3)
C4 H4 0.9500
C5 C6 1.393(2)
C5 H5 0.9500
C6 C7 1.433(3)
C7 C12 1.391(2)
C7 C8 1.393(3)
C8 C9 1.374(3)
C8 H8 0.9500
C9 C10 1.385(3)
C9 H9 0.9500
C10 C11 1.406(3)
C10 H10 0.9500
C11 C12 1.389(2)
C13 C14 1.381(2)
C13 C18 1.386(3)
C14 C15 1.386(3)
C14 H14 0.9500
C15 C16 1.370(3)
C15 H15 0.9500
C16 C17 1.375(3)
C16 H16 0.9500
C17 C18 1.378(3)
C17 H17 0.9500
C18 H18 0.9500
C19 C24 1.391(2)
C19 C20 1.392(2)
C20 C21 1.385(3)
C20 H20 0.9500
C21 C22 1.379(3)
C21 H21 0.9500
C22 C23 1.377(3)
C22 H22 0.9500
C23 C24 1.382(3)
C23 H23 0.9500
C24 H24 0.9500
C25 C26 1.393(3)
C25 C30 1.408(2)
C26 C27 1.381(3)
C26 H26 0.9500
C27 C28 1.379(3)
C27 H27 0.9500
C28 C29 1.376(3)
C28 H28 0.9500
C29 C30 1.385(3)
C29 H29 0.9500
C30 C31 1.495(3)
C31 H31A 0.9800
C31 H31B 0.9800
C31 H31C 0.9800
C32 C33 1.384(3)
C32 C37 1.389(3)
C33 C34 1.381(3)
C33 H33 0.9500
C34 C35 1.385(4)
C34 H34 0.9500
C35 C36 1.374(4)
C35 H35 0.9500
C36 C37 1.373(3)
C36 H36 0.9500
C37 H37 0.9500
C38 C43 1.384(3)
C38 C39 1.391(3)
C39 C40 1.378(3)
C39 H39 0.9500
C40 C41 1.369(3)
C40 H40 0.9500
C41 C42 1.377(3)
C41 H41 0.9500
C42 C43 1.388(3)
C42 H42 0.9500
C43 H43 0.9500
C44 C45 1.382(3)
C44 C49 1.412(3)
C45 C46 1.391(3)
C45 H45 0.9500
C46 C47 1.362(4)
C46 H46 0.9500
C47 C48 1.375(4)
C47 H47 0.9500
C48 C49 1.393(4)
C48 H48 0.9500
C49 C50 1.492(4)
C50 H50A 0.9800
C50 H50B 0.9800
C50 H50C 0.9800

loop_
_geom_torsion_atom_site_label_1
_geom_torsion_atom_site_label_2
_geom_torsion_atom_site_label_3
_geom_torsion_atom_site_label_4
_geom_torsion
C13 P1 N1 C25 -178.97(15)
C19 P1 N1 C25 -59.09(18)
C2 P1 N1 C25 62.24(17)
C12 O1 C1 C2 178.36(16)
C12 O1 C1 C6 -1.20(18)
O1 C1 C2 C3 174.89(15)
C6 C1 C2 C3 -5.6(2)
O1 C1 C2 P1 -8.6(2)
C6 C1 C2 P1 170.88(13)
N1 P1 C2 C1 172.73(14)
C13 P1 C2 C1 56.14(16)
C19 P1 C2 C1 -59.66(16)
N1 P1 C2 C3 -10.85(15)
C13 P1 C2 C3 -127.44(13)
C19 P1 C2 C3 116.76(13)
C32 P2 N2 C44 -178.66(14)
C38 P2 N2 C44 62.57(17)
C11 P2 N2 C44 -63.78(16)
C1 C2 C3 C4 2.5(2)
P1 C2 C3 C4 -174.39(14)
C2 C3 C4 C5 2.0(3)
C3 C4 C5 C6 -3.5(3)
C4 C5 C6 C1 0.5(3)
C4 C5 C6 C7 -177.96(19)
O1 C1 C6 C5 -176.13(15)
C2 C1 C6 C5 4.3(3)
O1 C1 C6 C7 2.69(19)
C2 C1 C6 C7 -176.89(16)
C5 C6 C7 C12 175.51(19)
C1 C6 C7 C12 -3.1(2)
C5 C6 C7 C8 -3.1(4)
C1 C6 C7 C8 178.3(2)
C12 C7 C8 C9 0.0(3)
C6 C7 C8 C9 178.5(2)
C7 C8 C9 C10 -1.9(4)
C8 C9 C10 C11 1.4(4)
C9 C10 C11 C12 0.9(3)
C9 C10 C11 P2 -170.2(2)
N2 P2 C11 C12 173.17(18)
C32 P2 C11 C12 -71.6(2)
C38 P2 C11 C12 43.5(2)
N2 P2 C11 C10 -17.30(19)
C32 P2 C11 C10 97.95(17)
C38 P2 C11 C10 -146.99(15)
C10 C11 C12 C7 -2.8(3)
P2 C11 C12 C7 166.62(16)
C10 C11 C12 O1 178.47(18)
P2 C11 C12 O1 -12.1(3)
C8 C7 C12 C11 2.4(3)
C6 C7 C12 C11 -176.42(17)
C8 C7 C12 O1 -178.69(18)
C6 C7 C12 O1 2.5(2)
C1 O1 C12 C11 177.99(18)
C1 O1 C12 C7 -0.84(19)
N1 P1 C13 C14 138.02(15)
C19 P1 C13 C14 12.71(17)
C2 P1 C13 C14 -101.25(16)
N1 P1 C13 C18 -40.68(17)
C19 P1 C13 C18 -165.99(15)
C2 P1 C13 C18 80.05(16)
C18 C13 C14 C15 1.6(3)
P1 C13 C14 C15 -177.06(15)
C13 C14 C15 C16 -2.4(3)
C14 C15 C16 C17 0.7(3)
C15 C16 C17 C18 1.8(3)
C16 C17 C18 C13 -2.6(4)
C14 C13 C18 C17 0.9(3)
P1 C13 C18 C17 179.62(18)
N1 P1 C19 C24 -60.21(16)
C13 P1 C19 C24 58.29(15)
C2 P1 C19 C24 174.87(13)
N1 P1 C19 C20 110.75(15)
C13 P1 C19 C20 -130.74(15)
C2 P1 C19 C20 -14.17(17)
C24 C19 C20 C21 1.1(3)
P1 C19 C20 C21 -169.86(15)
C19 C20 C21 C22 -0.6(3)
C20 C21 C22 C23 -0.9(3)
C21 C22 C23 C24 1.9(3)
C22 C23 C24 C19 -1.3(3)
C20 C19 C24 C23 -0.2(3)
P1 C19 C24 C23 171.10(14)
P1 N1 C25 C26 17.3(3)
P1 N1 C25 C30 -163.50(14)
N1 C25 C26 C27 -179.81(18)
C30 C25 C26 C27 1.0(3)
C25 C26 C27 C28 -0.3(3)
C26 C27 C28 C29 -0.6(3)
C27 C28 C29 C30 0.8(3)
C28 C29 C30 C25 -0.1(3)
C28 C29 C30 C31 179.8(2)
N1 C25 C30 C29 179.95(16)
C26 C25 C30 C29 -0.8(3)
N1 C25 C30 C31 0.0(2)
C26 C25 C30 C31 179.30(18)
N2 P2 C32 C33 -156.32(16)
C38 P2 C32 C33 -32.04(18)
C11 P2 C32 C33 84.60(17)
N2 P2 C32 C37 24.59(17)
C38 P2 C32 C37 148.87(15)
C11 P2 C32 C37 -94.49(16)
C37 C32 C33 C34 -1.3(3)
P2 C32 C33 C34 179.60(17)
C32 C33 C34 C35 0.8(3)
C33 C34 C35 C36 0.5(4)
C34 C35 C36 C37 -1.4(4)
C35 C36 C37 C32 0.8(3)
C33 C32 C37 C36 0.5(3)
P2 C32 C37 C36 179.63(16)
N2 P2 C38 C43 -102.99(16)
C32 P2 C38 C43 138.72(15)
C11 P2 C38 C43 24.61(17)
N2 P2 C38 C39 67.08(16)
C32 P2 C38 C39 -51.20(16)
C11 P2 C38 C39 -165.32(14)
C43 C38 C39 C40 0.2(3)
P2 C38 C39 C40 -170.26(15)
C38 C39 C40 C41 -0.1(3)
C39 C40 C41 C42 0.1(3)
C40 C41 C42 C43 -0.2(3)
C39 C38 C43 C42 -0.2(3)
P2 C38 C43 C42 169.61(14)
C41 C42 C43 C38 0.3(3)
P2 N2 C44 C45 -11.7(3)
P2 N2 C44 C49 170.87(14)
N2 C44 C45 C46 -176.22(18)
C49 C44 C45 C46 1.1(3)
C44 C45 C46 C47 -1.4(3)
C45 C46 C47 C48 0.4(3)
C46 C47 C48 C49 1.0(4)
C47 C48 C49 C44 -1.2(3)
C47 C48 C49 C50 177.2(2)
C45 C44 C49 C48 0.2(3)
N2 C44 C49 C48 177.76(17)
C45 C44 C49 C50 -178.3(2)
N2 C44 C49 C50 -0.7(3)

loop_
_platon_squeeze_void_nr
_platon_squeeze_void_average_x
_platon_squeeze_void_average_y
_platon_squeeze_void_average_z
_platon_squeeze_void_volume
_platon_squeeze_void_count_electrons
_platon_squeeze_void_content
1 0.500 0.000 0.000 70 6 ' '
2 0.594 0.111 0.613 8 0 ' '
3 0.594 0.389 0.113 8 0 ' '
4 0.500 0.500 0.500 70 7 ' '
5 0.406 0.611 0.887 8 0 ' '
6 0.406 0.889 0.387 8 0 ' '
